data_4135587
loop_
_publ_author_name
'Merzlyakova, Elena'
'Wolf, Silke'
'Lebedkin, Sergei'
'Bayarjargal, Lkhamsuren'
'Neumeier, B. Lilli'
'Bartenbach, Daniel'
'Holzer, Christof'
'Klopper, Wim'
'Winkler, Bjoern'
'Kappes, Manfred'
'Feldmann, Claus'

_publ_contact_author
;
      Prof. Dr. Clas Feldmann
      Karlsruhe Institute of Technology (KIT), CS
      Institut fuer Anorganische Chemie (AOC)
      Engesserstr. 15, Geb. 30.45
      76131 Karlsruhe 
      Deutschland
;
_publ_section_title
;
 18-Crown-6 Coordinated Metal Halides with Bright Luminescence and
 Nonlinear Optical Effects.
;
_journal_issue 2
_journal_name_full 'Journal of the American Chemical Society'
_journal_page_first 798
_journal_page_last 804
_journal_paper_doi 10.1021/jacs.0c09454
_journal_volume 143
_journal_year 2021
_chemical_formula_moiety 'C12 H24 I Mn O6, C12 H24 I5 Mn2 O6'
_chemical_formula_sum 'C24 H48 I6 Mn3 O12'
_chemical_formula_weight 1454.84
_space_group_crystal_system monoclinic
_space_group_IT_number 14
_space_group_name_Hall '-P 2yn'
_space_group_name_H-M_alt 'P 1 21/n 1'
_atom_sites_solution_hydrogens geom
_audit_creation_date 2019-11-04
_audit_creation_method
;
Olex2 1.2
(compiled 2018.05.29 svn.r3508 for OlexSys, GUI svn.r5506)
;
_cell_angle_alpha 90
_cell_angle_beta 91.87(3)
_cell_angle_gamma 90
_cell_formula_units_Z 4
_cell_length_a 17.102(3)
_cell_length_b 11.252(2)
_cell_length_c 22.748(5)
_cell_measurement_reflns_used 19407
_cell_measurement_temperature 213(2)
_cell_measurement_theta_max 29.4
_cell_measurement_theta_min 1.44
_cell_volume 4375.1(15)
_computing_cell_refinement 'CELL, SELECT (STOE)'
_computing_data_collection 'EXPOSE (STOE)'
_computing_data_reduction 'INTEGRATE (STOE)'
_computing_molecular_graphics 'Olex2 (Dolomanov et al., 2009)'
_computing_publication_material 'Olex2 (Dolomanov et al., 2009)'
_computing_structure_refinement 'ShelXL (Sheldrick, 2015)'
_computing_structure_solution 'SHELXT 2014/5 (Sheldrick, 2014)'
_diffrn_ambient_temperature 213(2)
_diffrn_measured_fraction_theta_full 0.972
_diffrn_measured_fraction_theta_max 0.902
_diffrn_measurement_device_type 'STOE IPDS II'
_diffrn_measurement_method 'image plate'
_diffrn_radiation_type MoK\a
_diffrn_radiation_wavelength 0.71073
_diffrn_reflns_av_R_equivalents 0.0234
_diffrn_reflns_av_unetI/netI 0.0518
_diffrn_reflns_Laue_measured_fraction_full 0.922
_diffrn_reflns_Laue_measured_fraction_max 0.902
_diffrn_reflns_limit_h_max 19
_diffrn_reflns_limit_h_min -23
_diffrn_reflns_limit_k_max 15
_diffrn_reflns_limit_k_min -15
_diffrn_reflns_limit_l_max 31
_diffrn_reflns_limit_l_min -31
_diffrn_reflns_number 25079
_diffrn_reflns_point_group_measured_fraction_full 0.922
_diffrn_reflns_point_group_measured_fraction_max 0.902
_diffrn_reflns_theta_full 25.242
_diffrn_reflns_theta_max 29.442
_diffrn_reflns_theta_min 2.019
_diffrn_source 'fine-focus sealed tube'
_exptl_absorpt_coefficient_mu 5.133
_exptl_absorpt_correction_T_max 0.397
_exptl_absorpt_correction_T_min 0.122
_exptl_absorpt_correction_type numerical
_exptl_absorpt_process_details
'(X-RED, Data Reduction Program, Version 1.61.1, Stoe & Cie GmbH, Darmstadt 2014.; X-SHAPE, Crystal Optimisation for Numerical Absorption Correction, Version 2.17, Stoe & Cie GmbH, Darmstadt 2014.)'
_exptl_crystal_colour yellow
_exptl_crystal_density_diffrn 2.209
_exptl_crystal_description block
_exptl_crystal_F_000 2724
_exptl_crystal_size_max 0.5
_exptl_crystal_size_mid 0.5
_exptl_crystal_size_min 0.4
_refine_diff_density_max 0.985
_refine_diff_density_min -1.010
_refine_diff_density_rms 0.096
_refine_ls_extinction_method none
_refine_ls_goodness_of_fit_ref 0.761
_refine_ls_hydrogen_treatment constr
_refine_ls_matrix_type full
_refine_ls_number_parameters 406
_refine_ls_number_reflns 10955
_refine_ls_number_restraints 0
_refine_ls_restrained_S_all 0.761
_refine_ls_R_factor_all 0.0685
_refine_ls_R_factor_gt 0.0305
_refine_ls_shift/su_max 0.001
_refine_ls_shift/su_mean 0.000
_refine_ls_structure_factor_coef Fsqd
_refine_ls_weighting_details 'w=1/[\s^2^(Fo^2^)+(0.0342P)^2^] where P=(Fo^2^+2Fc^2^)/3'
_refine_ls_weighting_scheme calc
_refine_ls_wR_factor_gt 0.0622
_refine_ls_wR_factor_ref 0.0695
_reflns_Friedel_coverage 0.000
_reflns_number_gt 5550
_reflns_number_total 10955
_reflns_threshold_expression 'I > 2\s(I)'
_cod_data_source_file ja0c09454_si_006.cif
_cod_data_source_block Mn3I6(18-crown-6)2
_cod_original_cell_volume 4374.8(15)
_cod_database_code 4135587
_shelx_shelxl_version_number 2018/3
_shelx_space_group_comment
;
The symmetry employed for this shelxl refinement is uniquely defined
by the following loop, which should always be used as a source of
symmetry information in preference to the above space-group names.
They are only intended as comments.
;
_olex2_refinement_description
;
1. Fixed Uiso
 At 1.2 times of:
  All C(H,H) groups
2.a Secondary CH2 refined with riding coordinates:
 C1(H1A,H1B), C2(H2A,H2B), C3(H3A,H3B), C4(H4A,H4B), C5(H5A,H5B), C6(H6A,H6B),
 C7(H7A,H7B), C8(H8A,H8B), C9(H9A,H9B), C10(H10A,H10B), C11(H11A,H11B),
 C12(H12A,H12B), C13(H13A,H13B), C14(H14A,H14B), C15(H15A,H15B), C16(H16A,H16B),
  C17(H17A,H17B), C18(H18A,H18B), C19(H19A,H19B), C20(H20A,H20B), C21(H21A,
 H21B), C22(H22A,H22B), C23(H23A,H23B), C24(H24A,H24B)
;
_olex2_submission_special_instructions 'No special instructions were received'

loop_
_space_group_symop_operation_xyz
'x, y, z'
'-x+1/2, y+1/2, -z+1/2'
'-x, -y, -z'
'x-1/2, -y-1/2, z-1/2'

loop_
_atom_site_label
_atom_site_type_symbol
_atom_site_fract_x
_atom_site_fract_y
_atom_site_fract_z
_atom_site_U_iso_or_equiv
_atom_site_adp_type
_atom_site_occupancy
_atom_site_site_symmetry_order
_atom_site_calc_flag
_atom_site_refinement_flags_posn
_atom_site_refinement_flags_adp
_atom_site_refinement_flags_occupancy
_atom_site_disorder_assembly
_atom_site_disorder_group
I1 I 0.41640(2) 0.65441(3) 0.55927(2) 0.06703(10) Uani 1 1 d . . . . .
Mn1 Mn 0.47744(4) 0.62798(6) 0.67067(3) 0.04446(15) Uani 1 1 d . . . . .
O1 O 0.5745(2) 0.7742(3) 0.67066(18) 0.0649(10) Uani 1 1 d . . . . .
O2 O 0.4316(2) 0.8092(3) 0.69981(19) 0.0767(12) Uani 1 1 d . . . . .
O3 O 0.3646(2) 0.6130(4) 0.72327(18) 0.0775(12) Uani 1 1 d . . . . .
O4 O 0.4381(2) 0.4363(3) 0.67596(19) 0.0768(11) Uani 1 1 d . . . . .
O5 O 0.5791(2) 0.5071(3) 0.64327(19) 0.0710(10) Uani 1 1 d . . . . .
O6 O 0.55611(19) 0.6003(3) 0.75098(16) 0.0663(9) Uani 1 1 d . . . . .
C1 C 0.5406(4) 0.8851(5) 0.6564(3) 0.0797(17) Uani 1 1 d . . . . .
H1A H 0.518162 0.882681 0.616677 0.096 Uiso 1 1 calc R . . . .
H1B H 0.580526 0.946358 0.658019 0.096 Uiso 1 1 calc R . . . .
C2 C 0.4797(4) 0.9130(5) 0.6978(3) 0.0795(18) Uani 1 1 d . . . . .
H2A H 0.502610 0.930466 0.736432 0.095 Uiso 1 1 calc R . . . .
H2B H 0.449320 0.981142 0.684382 0.095 Uiso 1 1 calc R . . . .
C3 C 0.3661(4) 0.8206(7) 0.7332(4) 0.097(2) Uani 1 1 d . . . . .
H3A H 0.338775 0.894029 0.723738 0.116 Uiso 1 1 calc R . . . .
H3B H 0.380649 0.820893 0.774793 0.116 Uiso 1 1 calc R . . . .
C4 C 0.3167(3) 0.7185(7) 0.7188(3) 0.095(2) Uani 1 1 d . . . . .
H4A H 0.274207 0.713581 0.745905 0.114 Uiso 1 1 calc R . . . .
H4B H 0.294532 0.726357 0.679226 0.114 Uiso 1 1 calc R . . . .
C5 C 0.3236(4) 0.5075(8) 0.7143(4) 0.110(3) Uani 1 1 d . . . . .
H5A H 0.296610 0.508694 0.676109 0.132 Uiso 1 1 calc R . . . .
H5B H 0.284886 0.498127 0.744215 0.132 Uiso 1 1 calc R . . . .
C6 C 0.3788(5) 0.4093(6) 0.7173(3) 0.099(2) Uani 1 1 d . . . . .
H6A H 0.401774 0.402132 0.756704 0.119 Uiso 1 1 calc R . . . .
H6B H 0.352881 0.335232 0.706971 0.119 Uiso 1 1 calc R . . . .
C7 C 0.4884(5) 0.3455(6) 0.6607(4) 0.101(2) Uani 1 1 d . . . . .
H7A H 0.459281 0.282023 0.641249 0.121 Uiso 1 1 calc R . . . .
H7B H 0.514544 0.313329 0.695709 0.121 Uiso 1 1 calc R . . . .
C8 C 0.5460(4) 0.3942(6) 0.6213(3) 0.099(2) Uani 1 1 d . . . . .
H8A H 0.521394 0.407025 0.582789 0.119 Uiso 1 1 calc R . . . .
H8B H 0.587907 0.337048 0.616964 0.119 Uiso 1 1 calc R . . . .
C9 C 0.6398(3) 0.4932(5) 0.6865(3) 0.0790(18) Uani 1 1 d . . . . .
H9A H 0.679364 0.553509 0.680993 0.095 Uiso 1 1 calc R . . . .
H9B H 0.664133 0.416008 0.681881 0.095 Uiso 1 1 calc R . . . .
C10 C 0.6102(3) 0.5030(5) 0.7461(3) 0.0741(16) Uani 1 1 d . . . . .
H10A H 0.584266 0.429464 0.756262 0.089 Uiso 1 1 calc R . . . .
H10B H 0.653832 0.514579 0.773846 0.089 Uiso 1 1 calc R . . . .
C11 C 0.5902(5) 0.7088(6) 0.7703(3) 0.098(2) Uani 1 1 d . . . . .
H11A H 0.629882 0.692621 0.800679 0.117 Uiso 1 1 calc R . . . .
H11B H 0.550303 0.758212 0.787316 0.117 Uiso 1 1 calc R . . . .
C12 C 0.6263(4) 0.7743(6) 0.7209(4) 0.097(2) Uani 1 1 d . . . . .
H12A H 0.637519 0.855465 0.732787 0.116 Uiso 1 1 calc R . . . .
H12B H 0.675254 0.736569 0.711166 0.116 Uiso 1 1 calc R . . . .
I2 I 0.72034(2) 0.88035(4) 0.36484(2) 0.06957(10) Uani 1 1 d . . . . .
I3 I 0.87856(2) 0.83176(3) 0.59384(2) 0.07138(11) Uani 1 1 d . . . . .
I4 I 0.85850(2) 0.42988(3) 0.60124(2) 0.07177(11) Uani 1 1 d . . . . .
I5 I 1.07120(2) 0.63223(3) 0.66891(2) 0.06798(10) Uani 1 1 d . . . . .
I6 I 0.84121(2) 0.64611(3) 0.75744(2) 0.05815(9) Uani 1 1 d . . . . .
Mn2 Mn 0.79433(3) 0.85613(6) 0.47689(3) 0.04429(15) Uani 1 1 d . . . . .
Mn3 Mn 0.91448(4) 0.62709(6) 0.65406(3) 0.05268(17) Uani 1 1 d . . . . .
O7 O 0.67492(17) 0.8198(3) 0.51854(16) 0.0605(9) Uani 1 1 d . . . . .
O8 O 0.77990(19) 0.6605(3) 0.48349(17) 0.0644(10) Uani 1 1 d . . . . .
O9 O 0.8939(2) 0.7590(4) 0.4325(2) 0.0840(13) Uani 1 1 d . . . . .
O10 O 0.8894(2) 0.9860(4) 0.4522(2) 0.0849(13) Uani 1 1 d . . . . .
O11 O 0.7708(2) 1.0399(3) 0.51465(17) 0.0690(10) Uani 1 1 d . . . . .
O12 O 0.5935(3) 1.0402(6) 0.5431(3) 0.117(2) Uani 1 1 d . . . . .
C13 C 0.6728(3) 0.7005(5) 0.5385(3) 0.0787(18) Uani 1 1 d . . . . .
H13A H 0.619351 0.678932 0.546610 0.094 Uiso 1 1 calc R . . . .
H13B H 0.703812 0.693408 0.574793 0.094 Uiso 1 1 calc R . . . .
C14 C 0.7033(4) 0.6190(6) 0.4947(3) 0.090(2) Uani 1 1 d . . . . .
H14A H 0.705003 0.538394 0.509811 0.108 Uiso 1 1 calc R . . . .
H14B H 0.670663 0.620369 0.458999 0.108 Uiso 1 1 calc R . . . .
C15 C 0.8239(4) 0.5871(6) 0.4459(3) 0.092(2) Uani 1 1 d . . . . .
H15A H 0.801043 0.587756 0.406287 0.110 Uiso 1 1 calc R . . . .
H15B H 0.824887 0.505888 0.460142 0.110 Uiso 1 1 calc R . . . .
C16 C 0.9033(4) 0.6365(7) 0.4463(4) 0.104(2) Uani 1 1 d . . . . .
H16A H 0.928728 0.626845 0.484765 0.125 Uiso 1 1 calc R . . . .
H16B H 0.934496 0.597085 0.417302 0.125 Uiso 1 1 calc R . . . .
C17 C 0.9633(4) 0.8207(10) 0.4270(5) 0.137(4) Uani 1 1 d . . . . .
H17A H 0.995632 0.783368 0.398040 0.164 Uiso 1 1 calc R . . . .
H17B H 0.992291 0.823448 0.464362 0.164 Uiso 1 1 calc R . . . .
C18 C 0.9397(5) 0.9420(9) 0.4079(4) 0.130(4) Uani 1 1 d . . . . .
H18A H 0.985318 0.992660 0.404700 0.156 Uiso 1 1 calc R . . . .
H18B H 0.912195 0.939285 0.369926 0.156 Uiso 1 1 calc R . . . .
C19 C 0.8583(4) 1.0993(7) 0.4427(4) 0.104(3) Uani 1 1 d . . . . .
H19A H 0.820288 1.097964 0.410071 0.125 Uiso 1 1 calc R . . . .
H19B H 0.899442 1.154956 0.433490 0.125 Uiso 1 1 calc R . . . .
C20 C 0.8203(5) 1.1353(5) 0.4975(4) 0.106(3) Uani 1 1 d . . . . .
H20A H 0.859532 1.151370 0.528167 0.127 Uiso 1 1 calc R . . . .
H20B H 0.789621 1.206888 0.490746 0.127 Uiso 1 1 calc R . . . .
C21 C 0.7324(5) 1.0624(6) 0.5694(3) 0.101(2) Uani 1 1 d . . . . .
H21A H 0.764970 1.114885 0.593586 0.121 Uiso 1 1 calc R . . . .
H21B H 0.727218 0.988015 0.590493 0.121 Uiso 1 1 calc R . . . .
C22 C 0.6533(6) 1.1172(8) 0.5606(4) 0.132(4) Uani 1 1 d . . . . .
H22A H 0.639144 1.154650 0.597144 0.158 Uiso 1 1 calc R . . . .
H22B H 0.656803 1.179370 0.531250 0.158 Uiso 1 1 calc R . . . .
C23 C 0.5990(4) 0.9909(7) 0.4872(3) 0.088(2) Uani 1 1 d . . . . .
H23A H 0.645817 1.020052 0.468959 0.106 Uiso 1 1 calc R . . . .
H23B H 0.554113 1.014688 0.462792 0.106 Uiso 1 1 calc R . . . .
C24 C 0.6021(3) 0.8590(6) 0.4913(3) 0.0816(19) Uani 1 1 d . . . . .
H24A H 0.558885 0.831008 0.514231 0.098 Uiso 1 1 calc R . . . .
H24B H 0.596368 0.825032 0.452227 0.098 Uiso 1 1 calc R . . . .

loop_
_atom_site_aniso_label
_atom_site_aniso_U_11
_atom_site_aniso_U_22
_atom_site_aniso_U_33
_atom_site_aniso_U_23
_atom_site_aniso_U_13
_atom_site_aniso_U_12
I1 0.0836(2) 0.0674(2) 0.0488(2) 0.01131(17) -0.01704(15) -0.01795(18)
Mn1 0.0486(3) 0.0447(4) 0.0401(4) 0.0032(3) 0.0012(3) -0.0025(3)
O1 0.069(2) 0.049(2) 0.077(3) -0.0082(18) 0.0020(19) -0.0094(17)
O2 0.070(2) 0.070(2) 0.091(3) -0.010(2) 0.021(2) 0.013(2)
O3 0.072(2) 0.092(3) 0.070(3) 0.001(2) 0.0177(19) -0.024(2)
O4 0.098(3) 0.048(2) 0.083(3) 0.006(2) -0.012(2) -0.016(2)
O5 0.085(2) 0.056(2) 0.071(3) -0.0066(19) -0.004(2) 0.0226(19)
O6 0.069(2) 0.075(3) 0.054(2) -0.0024(19) -0.0085(17) -0.0029(19)
C1 0.104(4) 0.064(4) 0.070(4) 0.005(3) -0.002(3) -0.022(3)
C2 0.097(4) 0.043(3) 0.098(5) -0.009(3) -0.012(4) 0.009(3)
C3 0.094(5) 0.094(5) 0.103(6) -0.004(4) 0.029(4) 0.027(4)
C4 0.062(3) 0.121(6) 0.104(6) 0.029(5) 0.036(4) 0.027(4)
C5 0.111(5) 0.120(7) 0.100(7) -0.009(5) 0.037(5) -0.047(5)
C6 0.160(7) 0.067(4) 0.072(5) 0.001(3) 0.013(4) -0.065(5)
C7 0.129(6) 0.061(4) 0.109(7) -0.020(4) -0.038(5) -0.008(4)
C8 0.116(5) 0.087(5) 0.093(6) -0.042(4) -0.020(4) 0.041(4)
C9 0.074(4) 0.062(4) 0.100(6) 0.005(3) -0.007(3) 0.016(3)
C10 0.080(4) 0.061(4) 0.079(5) 0.009(3) -0.034(3) 0.000(3)
C11 0.133(6) 0.083(5) 0.074(5) -0.024(4) -0.049(4) 0.023(4)
C12 0.074(4) 0.055(4) 0.158(8) -0.014(4) -0.038(4) -0.001(3)
I2 0.0788(2) 0.0882(3) 0.04147(19) -0.00088(18) -0.00113(15) -0.00878(19)
I3 0.0937(2) 0.04725(19) 0.0708(3) 0.00860(17) -0.03329(19) -0.00729(17)
I4 0.0936(3) 0.04587(19) 0.0750(3) -0.00817(18) -0.01031(19) 0.00117(18)
I5 0.05755(18) 0.0719(2) 0.0745(3) 0.00249(19) 0.00231(16) 0.00190(17)
I6 0.05671(17) 0.05620(19) 0.0616(2) -0.00330(16) 0.00249(14) 0.00113(15)
Mn2 0.0425(3) 0.0432(4) 0.0474(4) -0.0017(3) 0.0044(3) -0.0047(3)
Mn3 0.0594(4) 0.0437(4) 0.0546(5) 0.0009(3) -0.0033(3) 0.0028(3)
O7 0.0472(17) 0.071(2) 0.064(2) 0.0124(18) 0.0107(15) -0.0012(16)
O8 0.076(2) 0.0441(19) 0.073(3) -0.0139(17) -0.0019(18) -0.0018(16)
O9 0.059(2) 0.107(4) 0.086(3) -0.007(3) 0.020(2) 0.012(2)
O10 0.076(2) 0.085(3) 0.094(4) 0.022(3) 0.003(2) -0.028(2)
O11 0.103(3) 0.044(2) 0.059(3) -0.0063(17) -0.014(2) 0.0046(18)
O12 0.132(4) 0.151(5) 0.069(4) 0.008(3) 0.029(3) 0.075(4)
C13 0.069(3) 0.080(4) 0.088(5) 0.028(4) 0.007(3) -0.017(3)
C14 0.090(4) 0.063(4) 0.115(6) 0.014(4) -0.026(4) -0.033(3)
C15 0.129(6) 0.064(4) 0.081(5) -0.032(3) -0.007(4) 0.028(4)
C16 0.105(5) 0.106(6) 0.101(6) -0.030(5) 0.010(4) 0.055(5)
C17 0.065(4) 0.178(10) 0.170(10) -0.009(8) 0.043(5) -0.007(5)
C18 0.087(5) 0.181(9) 0.124(8) -0.001(7) 0.049(5) -0.068(6)
C19 0.116(5) 0.087(5) 0.108(7) 0.037(5) -0.029(5) -0.053(4)
C20 0.146(6) 0.040(3) 0.127(7) -0.005(4) -0.055(5) -0.016(4)
C21 0.172(7) 0.071(4) 0.058(4) -0.017(3) -0.021(4) 0.044(4)
C22 0.209(10) 0.126(7) 0.060(5) -0.007(5) 0.008(6) 0.116(7)
C23 0.077(4) 0.119(6) 0.070(5) 0.024(4) 0.013(3) 0.040(4)
C24 0.042(3) 0.120(6) 0.084(5) 0.015(4) 0.017(3) 0.009(3)

loop_
_atom_type_symbol
_atom_type_description
_atom_type_scat_dispersion_real
_atom_type_scat_dispersion_imag
_atom_type_scat_source
C C 0.0033 0.0016 'International Tables Vol C Tables 4.2.6.8 and 6.1.1.4'
H H 0.0000 0.0000 'International Tables Vol C Tables 4.2.6.8 and 6.1.1.4'
I I -0.4742 1.8119 'International Tables Vol C Tables 4.2.6.8 and 6.1.1.4'
Mn Mn 0.3368 0.7283 'International Tables Vol C Tables 4.2.6.8 and 6.1.1.4'
O O 0.0106 0.0060 'International Tables Vol C Tables 4.2.6.8 and 6.1.1.4'

loop_
_geom_angle_atom_site_label_1
_geom_angle_atom_site_label_2
_geom_angle_atom_site_label_3
_geom_angle
_geom_angle_site_symmetry_1
_geom_angle_site_symmetry_3
_geom_angle_publ_flag
O1 Mn1 I1 100.00(11) . . ?
O2 Mn1 I1 92.73(12) . . ?
O2 Mn1 O1 67.84(13) . . ?
O2 Mn1 O3 67.39(14) . . ?
O2 Mn1 O5 150.49(14) . . ?
O3 Mn1 I1 100.87(11) . . ?
O3 Mn1 O1 131.05(14) . . ?
O4 Mn1 I1 92.75(11) . . ?
O4 Mn1 O1 152.02(14) . . ?
O4 Mn1 O2 136.71(14) . . ?
O4 Mn1 O3 69.40(15) . . ?
O4 Mn1 O5 71.39(14) . . ?
O5 Mn1 I1 94.73(11) . . ?
O5 Mn1 O1 82.75(13) . . ?
O5 Mn1 O3 138.24(15) . . ?
O6 Mn1 I1 165.65(9) . . ?
O6 Mn1 O1 72.09(14) . . ?
O6 Mn1 O2 95.12(15) . . ?
O6 Mn1 O3 93.24(14) . . ?
O6 Mn1 O4 89.75(15) . . ?
O6 Mn1 O5 72.70(14) . . ?
C1 O1 Mn1 109.7(3) . . ?
C1 O1 C12 115.2(5) . . ?
C12 O1 Mn1 115.1(4) . . ?
C2 O2 Mn1 121.0(3) . . ?
C3 O2 Mn1 122.2(4) . . ?
C3 O2 C2 114.8(5) . . ?
C4 O3 Mn1 112.6(3) . . ?
C5 O3 Mn1 114.4(4) . . ?
C5 O3 C4 114.1(6) . . ?
C6 O4 Mn1 116.9(4) . . ?
C7 O4 Mn1 120.0(4) . . ?
C7 O4 C6 117.7(5) . . ?
C8 O5 Mn1 108.4(3) . . ?
C9 O5 Mn1 114.8(3) . . ?
C9 O5 C8 114.0(5) . . ?
C10 O6 Mn1 114.2(3) . . ?
C11 O6 Mn1 111.1(4) . . ?
C11 O6 C10 114.9(4) . . ?
O1 C1 C2 109.7(5) . . ?
O2 C2 C1 105.5(4) . . ?
O2 C3 C4 106.2(5) . . ?
O3 C4 C3 108.0(5) . . ?
O3 C5 C6 108.5(6) . . ?
O4 C6 C5 106.3(5) . . ?
O4 C7 C8 108.3(6) . . ?
C7 C8 O5 112.0(5) . . ?
O5 C9 C10 111.6(5) . . ?
O6 C10 C9 111.7(5) . . ?
O6 C11 C12 111.6(6) . . ?
O1 C12 C11 109.9(5) . . ?
Mn3 I3 Mn2 127.91(2) . . ?
I2 Mn2 I3 177.90(2) . . ?
O7 Mn2 I2 90.64(10) . . ?
O7 Mn2 I3 91.45(10) . . ?
O8 Mn2 I2 96.27(10) . . ?
O8 Mn2 I3 84.29(10) . . ?
O8 Mn2 O7 72.28(12) . . ?
O8 Mn2 O9 69.05(14) . . ?
O8 Mn2 O10 137.47(15) . . ?
O8 Mn2 O11 148.45(14) . . ?
O9 Mn2 I2 88.02(12) . . ?
O9 Mn2 I3 90.30(12) . . ?
O9 Mn2 O7 140.90(15) . . ?
O10 Mn2 I2 91.05(12) . . ?
O10 Mn2 I3 87.19(12) . . ?
O10 Mn2 O7 149.68(15) . . ?
O10 Mn2 O9 69.42(17) . . ?
O10 Mn2 O11 69.26(15) . . ?
O11 Mn2 I2 99.97(10) . . ?
O11 Mn2 I3 80.46(10) . . ?
O11 Mn2 O7 80.63(13) . . ?
O11 Mn2 O9 137.99(15) . . ?
I4 Mn3 I3 113.59(3) . . ?
I4 Mn3 I5 114.39(3) . . ?
I4 Mn3 I6 106.59(3) . . ?
I5 Mn3 I3 104.53(3) . . ?
I5 Mn3 I6 112.11(4) . . ?
I6 Mn3 I3 105.38(3) . . ?
C13 O7 Mn2 109.3(3) . . ?
C13 O7 C24 113.4(4) . . ?
C24 O7 Mn2 122.1(3) . . ?
C14 O8 Mn2 116.3(3) . . ?
C14 O8 C15 115.3(5) . . ?
C15 O8 Mn2 118.2(4) . . ?
C16 O9 Mn2 116.4(4) . . ?
C17 O9 Mn2 117.0(5) . . ?
C17 O9 C16 114.6(6) . . ?
C18 O10 Mn2 113.7(4) . . ?
C19 O10 Mn2 110.7(4) . . ?
C19 O10 C18 116.1(6) . . ?
C20 O11 Mn2 117.7(4) . . ?
C20 O11 C21 113.1(5) . . ?
C21 O11 Mn2 124.9(3) . . ?
C22 O12 C23 116.0(6) . . ?
O7 C13 C14 111.3(5) . . ?
O8 C14 C13 105.5(5) . . ?
O8 C15 C16 106.5(5) . . ?
O9 C16 C15 105.6(5) . . ?
O9 C17 C18 105.2(6) . . ?
O10 C18 C17 105.9(7) . . ?
O10 C19 C20 107.1(6) . . ?
O11 C20 C19 107.8(5) . . ?
O11 C21 C22 112.9(6) . . ?
O12 C22 C21 115.9(7) . . ?
O12 C23 C24 110.0(6) . . ?
O7 C24 C23 111.1(5) . . ?

loop_
_geom_bond_atom_site_label_1
_geom_bond_atom_site_label_2
_geom_bond_distance
_geom_bond_site_symmetry_2
_geom_bond_publ_flag
I1 Mn1 2.7251(10) . ?
Mn1 O1 2.337(3) . ?
Mn1 O2 2.291(4) . ?
Mn1 O3 2.310(3) . ?
Mn1 O4 2.264(4) . ?
Mn1 O5 2.310(3) . ?
Mn1 O6 2.255(4) . ?
O1 C1 1.408(7) . ?
O1 C12 1.423(8) . ?
O2 C2 1.430(7) . ?
O2 C3 1.380(6) . ?
O3 C4 1.444(7) . ?
O3 C5 1.391(8) . ?
O4 C6 1.437(7) . ?
O4 C7 1.387(8) . ?
O5 C8 1.472(8) . ?
O5 C9 1.415(7) . ?
O6 C10 1.440(6) . ?
O6 C11 1.416(8) . ?
C1 C2 1.462(8) . ?
C3 C4 1.456(10) . ?
C5 C6 1.454(10) . ?
C7 C8 1.460(10) . ?
C9 C10 1.466(8) . ?
C11 C12 1.495(10) . ?
I2 Mn2 2.8215(11) . ?
I3 Mn2 2.9961(12) . ?
I3 Mn3 2.7390(9) . ?
I4 Mn3 2.6849(9) . ?
I5 Mn3 2.6911(10) . ?
I6 Mn3 2.7091(11) . ?
Mn2 O7 2.316(3) . ?
Mn2 O8 2.221(3) . ?
Mn2 O9 2.287(4) . ?
Mn2 O10 2.270(4) . ?
Mn2 O11 2.280(3) . ?
O7 C13 1.417(6) . ?
O7 C24 1.442(6) . ?
O8 C14 1.422(6) . ?
O8 C15 1.422(6) . ?
O9 C16 1.422(8) . ?
O9 C17 1.383(8) . ?
O10 C18 1.436(9) . ?
O10 C19 1.396(8) . ?
O11 C20 1.429(8) . ?
O11 C21 1.449(7) . ?
O12 C22 1.388(11) . ?
O12 C23 1.394(8) . ?
C13 C14 1.462(9) . ?
C15 C16 1.466(9) . ?
C17 C18 1.485(12) . ?
C19 C20 1.480(10) . ?
C21 C22 1.494(10) . ?
C23 C24 1.488(9) . ?
